data_2233999
loop_
_publ_author_name
'Asiri, Abdullah M.'
'Faidallah, Hassan M.'
'Ng, Seik Weng'
'Tiekink, Edward R. T.'

_publ_section_title
;
 (2<i>Z</i>)-3-(3-Bromoanilino)-1-(5-hydroxy-3-methyl-1-phenyl-1<i>H</i>-pyrazol-4-yl)but-2-en-1-one
;
_journal_coeditor_code SJ5199
_journal_issue 3
_journal_name_full 'Acta Crystallographica Section E'
_journal_page_first o813
_journal_paper_doi 10.1107/S1600536812006939
_journal_volume 68
_journal_year 2012
_chemical_formula_iupac 'C20 H18 Br N3 O2'
_chemical_formula_moiety 'C20 H18 Br N3 O2'
_chemical_formula_sum 'C20 H18 Br N3 O2'
_chemical_formula_weight 412.28
_chemical_name_systematic
;
(2<i>Z</i>)-3-(3-Bromoanilino)-1-(5-hydroxy-3-methyl-1-phenyl-1<i>H</i>-
pyrazol-4-yl)but-2-en-1-one
;
_space_group_IT_number 14
_symmetry_cell_setting monoclinic
_symmetry_space_group_name_Hall '-P 2ybc'
_symmetry_space_group_name_H-M 'P 1 21/c 1'
_atom_sites_solution_hydrogens geom
_atom_sites_solution_primary direct
_atom_sites_solution_secondary difmap
_audit_creation_method SHELXL-97
_cell_angle_alpha 90.00
_cell_angle_beta 101.536(6)
_cell_angle_gamma 90.00
_cell_formula_units_Z 4
_cell_length_a 8.7065(5)
_cell_length_b 11.7982(8)
_cell_length_c 17.5954(12)
_cell_measurement_reflns_used 1846
_cell_measurement_temperature 100(2)
_cell_measurement_theta_max 27.4987
_cell_measurement_theta_min 2.4364
_cell_volume 1770.9(2)
_computing_cell_refinement 'CrysAlis PRO (Agilent, 2011)'
_computing_data_collection 'CrysAlis PRO (Agilent, 2011)'
_computing_data_reduction 'CrysAlis PRO (Agilent, 2011)'
_computing_molecular_graphics 'ORTEP-3 (Farrugia, 1997) and DIAMOND (Brandenburg, 2006)'
_computing_publication_material 'publCIF (Westrip, 2010)'
_computing_structure_refinement 'SHELXL97 (Sheldrick, 2008)'
_computing_structure_solution 'SHELXS97 (Sheldrick, 2008)'
_diffrn_ambient_temperature 100(2)
_diffrn_detector_area_resol_mean 10.4041
_diffrn_measured_fraction_theta_full 0.986
_diffrn_measured_fraction_theta_max 0.986
_diffrn_measurement_device_type 'Agilent SuperNova Dual diffractometer with an Atlas detector'
_diffrn_measurement_method '\w scan'
_diffrn_radiation_monochromator Mirror
_diffrn_radiation_source 'SuperNova (Mo) X-ray Source'
_diffrn_radiation_type MoK\a
_diffrn_radiation_wavelength 0.71073
_diffrn_reflns_av_R_equivalents 0.0477
_diffrn_reflns_av_sigmaI/netI 0.0854
_diffrn_reflns_limit_h_max 11
_diffrn_reflns_limit_h_min -10
_diffrn_reflns_limit_k_max 14
_diffrn_reflns_limit_k_min -11
_diffrn_reflns_limit_l_max 22
_diffrn_reflns_limit_l_min -14
_diffrn_reflns_number 7812
_diffrn_reflns_theta_full 27.56
_diffrn_reflns_theta_max 27.56
_diffrn_reflns_theta_min 2.39
_diffrn_standards_decay_% 0
_diffrn_standards_interval_count 0
_diffrn_standards_interval_time 0
_diffrn_standards_number 0
_exptl_absorpt_coefficient_mu 2.341
_exptl_absorpt_correction_T_max 0.8919
_exptl_absorpt_correction_T_min 0.5922
_exptl_absorpt_correction_type multi-scan
_exptl_absorpt_process_details '(CrysAlis PRO; Agilent, 2011)'
_exptl_crystal_colour yellow
_exptl_crystal_density_diffrn 1.546
_exptl_crystal_density_method 'not measured'
_exptl_crystal_description bead
_exptl_crystal_F_000 840
_exptl_crystal_size_max 0.25
_exptl_crystal_size_mid 0.10
_exptl_crystal_size_min 0.05
_refine_diff_density_max 0.578
_refine_diff_density_min -0.465
_refine_ls_extinction_method none
_refine_ls_goodness_of_fit_ref 1.014
_refine_ls_hydrogen_treatment mixed
_refine_ls_matrix_type full
_refine_ls_number_parameters 245
_refine_ls_number_reflns 4041
_refine_ls_number_restraints 2
_refine_ls_restrained_S_all 1.014
_refine_ls_R_factor_all 0.0731
_refine_ls_R_factor_gt 0.0465
_refine_ls_shift/su_max 0.001
_refine_ls_shift/su_mean 0.000
_refine_ls_structure_factor_coef Fsqd
_refine_ls_weighting_details 'calc w=1/[\s^2^(Fo^2^)+(0.0373P)^2^+0.0000P] where P=(Fo^2^+2Fc^2^)/3'
_refine_ls_weighting_scheme calc
_refine_ls_wR_factor_gt 0.0887
_refine_ls_wR_factor_ref 0.1051
_reflns_number_gt 3033
_reflns_number_total 4041
_reflns_threshold_expression I>2\s(I)
_cod_data_source_file sj5199.cif
_cod_data_source_block I
_cod_original_sg_symbol_H-M 'P 21/c'
_cod_database_code 2233999
_cod_database_fobs_code 2233999

loop_
_symmetry_equiv_pos_as_xyz
'x, y, z'
'-x, y+1/2, -z+1/2'
'-x, -y, -z'
'x, -y-1/2, z-1/2'

loop_
_atom_site_type_symbol
_atom_site_label
_atom_site_fract_x
_atom_site_fract_y
_atom_site_fract_z
_atom_site_U_iso_or_equiv
_atom_site_adp_type
_atom_site_calc_flag
_atom_site_refinement_flags
_atom_site_occupancy
_atom_site_symmetry_multiplicity
Br Br1 -0.18793(4) 0.67333(3) 0.911231(19) 0.01841(12) Uani d . 1 1
O O1 0.4430(3) 0.3220(2) 0.53800(14) 0.0156(5) Uani d D 1 1
H H1 0.409(7) 0.351(5) 0.575(2) 0.11(2) Uiso d D 1 1
O O2 0.3101(2) 0.44759(19) 0.61666(13) 0.0160(5) Uani d . 1 1
N N1 0.3917(3) 0.3741(2) 0.40520(15) 0.0126(6) Uani d . 1 1
N N2 0.3061(3) 0.4591(2) 0.35913(16) 0.0148(6) Uani d . 1 1
N N3 0.1528(3) 0.5638(2) 0.70229(17) 0.0160(6) Uani d D 1 1
H H3 0.218(3) 0.510(2) 0.694(2) 0.034(12) Uiso d D 1 1
C C1 0.4707(3) 0.2917(3) 0.36862(19) 0.0142(7) Uani d . 1 1
C C2 0.4743(4) 0.3022(3) 0.2904(2) 0.0174(7) Uani d . 1 1
H H2 0.4249 0.3651 0.2617 0.021 Uiso calc R 1 1
C C3 0.5495(4) 0.2218(3) 0.2542(2) 0.0205(8) Uani d . 1 1
H H3A 0.5514 0.2293 0.2006 0.025 Uiso calc R 1 1
C C4 0.6222(4) 0.1298(3) 0.2955(2) 0.0190(8) Uani d . 1 1
H H4 0.6733 0.0740 0.2705 0.023 Uiso calc R 1 1
C C5 0.6196(4) 0.1204(3) 0.3735(2) 0.0197(8) Uani d . 1 1
H H5 0.6701 0.0578 0.4019 0.024 Uiso calc R 1 1
C C6 0.5448(4) 0.2005(3) 0.4112(2) 0.0176(7) Uani d . 1 1
H H6 0.5442 0.1932 0.4649 0.021 Uiso calc R 1 1
C C7 0.3772(3) 0.3860(3) 0.48029(19) 0.0131(7) Uani d . 1 1
C C8 0.2809(3) 0.4804(3) 0.48482(19) 0.0129(7) Uani d . 1 1
C C9 0.2418(3) 0.5222(3) 0.40686(18) 0.0130(7) Uani d . 1 1
C C10 0.1464(4) 0.6231(3) 0.37541(19) 0.0184(7) Uani d . 1 1
H H10A 0.1370 0.6263 0.3190 0.028 Uiso calc R 1 1
H H10B 0.1978 0.6922 0.3989 0.028 Uiso calc R 1 1
H H10C 0.0418 0.6172 0.3877 0.028 Uiso calc R 1 1
C C11 0.2435(3) 0.5109(3) 0.55732(19) 0.0155(7) Uani d . 1 1
C C12 0.1439(3) 0.6012(3) 0.56902(19) 0.0154(7) Uani d . 1 1
H H12 0.1024 0.6472 0.5254 0.018 Uiso calc R 1 1
C C13 0.1018(3) 0.6283(3) 0.63815(19) 0.0152(7) Uani d . 1 1
C C14 0.0010(4) 0.7306(3) 0.6434(2) 0.0178(7) Uani d . 1 1
H H14A 0.0427 0.7721 0.6914 0.027 Uiso calc R 1 1
H H14B -0.1065 0.7062 0.6435 0.027 Uiso calc R 1 1
H H14C 0.0014 0.7801 0.5987 0.027 Uiso calc R 1 1
C C15 0.1320(4) 0.5704(3) 0.77953(19) 0.0165(7) Uani d . 1 1
C C16 0.2537(4) 0.5276(3) 0.8356(2) 0.0242(8) Uani d . 1 1
H H16 0.3453 0.4987 0.8208 0.029 Uiso calc R 1 1
C C17 0.2420(4) 0.5269(3) 0.9128(2) 0.0256(9) Uani d . 1 1
H H17 0.3254 0.4963 0.9504 0.031 Uiso calc R 1 1
C C18 0.1116(4) 0.5696(3) 0.9364(2) 0.0220(8) Uani d . 1 1
H H18 0.1046 0.5707 0.9896 0.026 Uiso calc R 1 1
C C19 -0.0089(4) 0.6110(3) 0.87941(19) 0.0154(7) Uani d . 1 1
C C20 -0.0032(4) 0.6109(3) 0.80153(19) 0.0172(7) Uani d . 1 1
H H20 -0.0893 0.6377 0.7639 0.021 Uiso calc R 1 1

loop_
_atom_site_aniso_label
_atom_site_aniso_U_11
_atom_site_aniso_U_22
_atom_site_aniso_U_33
_atom_site_aniso_U_12
_atom_site_aniso_U_13
_atom_site_aniso_U_23
Br1 0.01953(19) 0.0200(2) 0.01736(19) 0.00189(14) 0.00775(13) -0.00017(14)
O1 0.0169(11) 0.0183(13) 0.0119(12) 0.0042(10) 0.0035(9) 0.0031(10)
O2 0.0196(11) 0.0165(12) 0.0120(12) 0.0033(10) 0.0034(9) -0.0002(10)
N1 0.0147(13) 0.0130(14) 0.0110(14) 0.0010(11) 0.0043(10) 0.0009(11)
N2 0.0159(13) 0.0132(14) 0.0150(15) 0.0020(12) 0.0024(11) 0.0021(12)
N3 0.0175(14) 0.0164(16) 0.0154(15) 0.0035(13) 0.0069(11) 0.0011(13)
C1 0.0119(15) 0.0175(17) 0.0134(17) -0.0035(14) 0.0028(12) -0.0040(14)
C2 0.0162(16) 0.0213(19) 0.0148(18) -0.0002(15) 0.0032(13) -0.0013(15)
C3 0.0192(17) 0.027(2) 0.0165(19) -0.0036(16) 0.0072(14) -0.0036(16)
C4 0.0150(16) 0.0172(18) 0.026(2) -0.0022(15) 0.0072(14) -0.0088(15)
C5 0.0193(17) 0.0179(19) 0.022(2) 0.0018(15) 0.0036(14) -0.0020(16)
C6 0.0152(16) 0.0216(19) 0.0167(18) -0.0043(15) 0.0046(13) -0.0020(15)
C7 0.0141(15) 0.0160(17) 0.0097(16) -0.0028(14) 0.0034(12) 0.0004(14)
C8 0.0117(15) 0.0145(17) 0.0121(17) -0.0026(14) 0.0016(12) 0.0014(14)
C9 0.0140(15) 0.0129(17) 0.0123(17) -0.0014(14) 0.0031(12) 0.0016(14)
C10 0.0221(17) 0.0194(19) 0.0146(18) 0.0035(15) 0.0055(14) -0.0007(15)
C11 0.0127(15) 0.0188(18) 0.0150(18) -0.0068(14) 0.0031(13) 0.0007(14)
C12 0.0147(15) 0.0198(18) 0.0117(17) -0.0013(14) 0.0028(12) 0.0017(14)
C13 0.0129(15) 0.0164(18) 0.0163(18) -0.0049(14) 0.0026(13) 0.0000(14)
C14 0.0201(17) 0.0186(19) 0.0151(18) -0.0006(15) 0.0043(13) -0.0016(14)
C15 0.0205(16) 0.0162(18) 0.0136(18) -0.0024(15) 0.0051(13) -0.0002(14)
C16 0.0202(17) 0.033(2) 0.020(2) 0.0076(17) 0.0049(14) 0.0007(17)
C17 0.0235(18) 0.036(2) 0.0172(19) 0.0091(17) 0.0031(14) 0.0048(17)
C18 0.0273(18) 0.026(2) 0.0129(18) -0.0004(16) 0.0039(14) 0.0031(15)
C19 0.0177(16) 0.0133(18) 0.0174(18) 0.0001(14) 0.0090(13) 0.0004(14)
C20 0.0165(16) 0.0220(19) 0.0129(17) -0.0016(15) 0.0025(13) -0.0009(15)

loop_
_atom_type_symbol
_atom_type_description
_atom_type_scat_dispersion_real
_atom_type_scat_dispersion_imag
_atom_type_scat_source
C C 0.0033 0.0016 'International Tables Vol C Tables 4.2.6.8 and 6.1.1.4'
H H 0.0000 0.0000 'International Tables Vol C Tables 4.2.6.8 and 6.1.1.4'
N N 0.0061 0.0033 'International Tables Vol C Tables 4.2.6.8 and 6.1.1.4'
O O 0.0106 0.0060 'International Tables Vol C Tables 4.2.6.8 and 6.1.1.4'
Br Br -0.2901 2.4595 'International Tables Vol C Tables 4.2.6.8 and 6.1.1.4'

loop_
_geom_angle_atom_site_label_1
_geom_angle_atom_site_label_2
_geom_angle_atom_site_label_3
_geom_angle
C7 O1 H1 102(4)
C7 N1 N2 110.2(3)
C7 N1 C1 131.3(3)
N2 N1 C1 118.5(3)
C9 N2 N1 106.1(3)
C13 N3 C15 133.3(3)
C13 N3 H3 113(3)
C15 N3 H3 114(3)
C2 C1 C6 120.1(3)
C2 C1 N1 119.9(3)
C6 C1 N1 120.0(3)
C3 C2 C1 120.2(3)
C3 C2 H2 119.9
C1 C2 H2 119.9
C2 C3 C4 120.4(3)
C2 C3 H3A 119.8
C4 C3 H3A 119.8
C5 C4 C3 119.2(3)
C5 C4 H4 120.4
C3 C4 H4 120.4
C4 C5 C6 121.6(3)
C4 C5 H5 119.2
C6 C5 H5 119.2
C5 C6 C1 118.6(3)
C5 C6 H6 120.7
C1 C6 H6 120.7
O1 C7 N1 125.9(3)
O1 C7 C8 126.1(3)
N1 C7 C8 108.0(3)
C7 C8 C11 119.8(3)
C7 C8 C9 104.4(3)
C11 C8 C9 135.8(3)
N2 C9 C8 111.3(3)
N2 C9 C10 119.1(3)
C8 C9 C10 129.6(3)
C9 C10 H10A 109.5
C9 C10 H10B 109.5
H10A C10 H10B 109.5
C9 C10 H10C 109.5
H10A C10 H10C 109.5
H10B C10 H10C 109.5
O2 C11 C12 119.7(3)
O2 C11 C8 115.0(3)
C12 C11 C8 125.3(3)
C13 C12 C11 125.6(3)
C13 C12 H12 117.2
C11 C12 H12 117.2
N3 C13 C12 120.2(3)
N3 C13 C14 119.7(3)
C12 C13 C14 120.1(3)
C13 C14 H14A 109.5
C13 C14 H14B 109.5
H14A C14 H14B 109.5
C13 C14 H14C 109.5
H14A C14 H14C 109.5
H14B C14 H14C 109.5
C16 C15 C20 119.5(3)
C16 C15 N3 115.9(3)
C20 C15 N3 124.4(3)
C17 C16 C15 120.2(3)
C17 C16 H16 119.9
C15 C16 H16 119.9
C18 C17 C16 121.4(3)
C18 C17 H17 119.3
C16 C17 H17 119.3
C17 C18 C19 117.4(3)
C17 C18 H18 121.3
C19 C18 H18 121.3
C20 C19 C18 123.0(3)
C20 C19 Br1 119.0(2)
C18 C19 Br1 117.9(3)
C19 C20 C15 118.4(3)
C19 C20 H20 120.8
C15 C20 H20 120.8

loop_
_geom_bond_atom_site_label_1
_geom_bond_atom_site_label_2
_geom_bond_distance
Br1 C19 1.906(3)
O1 C7 1.303(4)
O1 H1 0.843(10)
O2 C11 1.320(4)
N1 C7 1.359(4)
N1 N2 1.406(4)
N1 C1 1.417(4)
N2 C9 1.327(4)
N3 C13 1.360(4)
N3 C15 1.409(4)
N3 H3 0.881(10)
C1 C2 1.389(4)
C1 C6 1.395(5)
C2 C3 1.379(5)
C2 H2 0.9500
C3 C4 1.386(5)
C3 H3A 0.9500
C4 C5 1.381(5)
C4 H4 0.9500
C5 C6 1.389(5)
C5 H5 0.9500
C6 H6 0.9500
C7 C8 1.405(4)
C8 C11 1.425(4)
C8 C9 1.433(4)
C9 C10 1.493(4)
C10 H10A 0.9800
C10 H10B 0.9800
C10 H10C 0.9800
C11 C12 1.415(5)
C12 C13 1.376(4)
C12 H12 0.9500
C13 C14 1.506(5)
C14 H14A 0.9800
C14 H14B 0.9800
C14 H14C 0.9800
C15 C16 1.391(4)
C15 C20 1.395(5)
C16 C17 1.382(5)
C16 H16 0.9500
C17 C18 1.380(5)
C17 H17 0.9500
C18 C19 1.387(4)
C18 H18 0.9500
C19 C20 1.381(4)
C20 H20 0.9500

loop_
_geom_hbond_atom_site_label_D
_geom_hbond_atom_site_label_H
_geom_hbond_atom_site_label_A
_geom_hbond_site_symmetry_A
_geom_hbond_distance_DH
_geom_hbond_distance_HA
_geom_hbond_distance_DA
_geom_hbond_angle_DHA
O1 H1 O2 . 0.843(10) 1.68(3) 2.468(3) 154(6)
N3 H3 O2 . 0.881(10) 1.87(3) 2.617(4) 142(4)
C14 H14B Cg1 3_566 0.98 2.69 3.495(4) 140

loop_
_geom_torsion_atom_site_label_1
_geom_torsion_atom_site_label_2
_geom_torsion_atom_site_label_3
_geom_torsion_atom_site_label_4
_geom_torsion
C7 N1 N2 C9 0.6(3)
C1 N1 N2 C9 178.5(3)
C7 N1 C1 C2 -176.6(3)
N2 N1 C1 C2 5.9(4)
C7 N1 C1 C6 3.2(5)
N2 N1 C1 C6 -174.2(3)
C6 C1 C2 C3 0.9(5)
N1 C1 C2 C3 -179.3(3)
C1 C2 C3 C4 -0.1(5)
C2 C3 C4 C5 -0.5(5)
C3 C4 C5 C6 0.5(5)
C4 C5 C6 C1 0.3(5)
C2 C1 C6 C5 -0.9(5)
N1 C1 C6 C5 179.2(3)
N2 N1 C7 O1 -179.2(3)
C1 N1 C7 O1 3.2(5)
N2 N1 C7 C8 -0.2(3)
C1 N1 C7 C8 -177.8(3)
O1 C7 C8 C11 -2.2(5)
N1 C7 C8 C11 178.7(3)
O1 C7 C8 C9 178.8(3)
N1 C7 C8 C9 -0.3(3)
N1 N2 C9 C8 -0.8(3)
N1 N2 C9 C10 178.1(3)
C7 C8 C9 N2 0.7(3)
C11 C8 C9 N2 -178.1(3)
C7 C8 C9 C10 -178.0(3)
C11 C8 C9 C10 3.2(6)
C7 C8 C11 O2 2.5(4)
C9 C8 C11 O2 -178.9(3)
C7 C8 C11 C12 -177.7(3)
C9 C8 C11 C12 1.0(6)
O2 C11 C12 C13 -3.1(5)
C8 C11 C12 C13 177.0(3)
C15 N3 C13 C12 179.1(3)
C15 N3 C13 C14 0.0(5)
C11 C12 C13 N3 -2.1(5)
C11 C12 C13 C14 176.9(3)
C13 N3 C15 C16 -150.3(3)
C13 N3 C15 C20 33.1(5)
C20 C15 C16 C17 -1.1(5)
N3 C15 C16 C17 -177.9(3)
C15 C16 C17 C18 -0.9(6)
C16 C17 C18 C19 1.4(6)
C17 C18 C19 C20 0.1(5)
C17 C18 C19 Br1 -178.7(3)
C18 C19 C20 C15 -2.0(5)
Br1 C19 C20 C15 176.7(2)
C16 C15 C20 C19 2.5(5)
N3 C15 C20 C19 179.0(3)

loop_
_cod_related_entry_id
_cod_related_entry_database
_cod_related_entry_code
1 ChemSpider 30657546
